data_8102717
loop_
_publ_author_name
'Yingjie Cai'
'Wenjing Wang'
'Xinlin Qin'
'Yuguang Li'
'Wu Chen'

_publ_section_title
;
 Crystal structure of
 bis(3,5-dibromo-N-benzylsalicylaldiminato)zinc(II), Zn(C14H10Br2NO)2
;
_journal_issue 2
_journal_name_full 'Zeitschrift f\"ur Kristallographie - New Crystal Structures'
_journal_page_first 365
_journal_volume 225
_journal_year 2010
_chemical_formula_moiety 'C28 H20 Br4 N2 O2 Zn'
_chemical_formula_sum 'C28 H20 Br4 N2 O2 Zn'
_chemical_formula_weight 801.47
_chemical_name_systematic
; 
bis(3,5-dibromo-N-benzylsalicylaldiminato)zinc(II)
;
_space_group_IT_number 15
_symmetry_cell_setting monoclinic
_symmetry_space_group_name_Hall '-C 2yc'
_symmetry_space_group_name_H-M 'C 1 2/c 1'
_atom_sites_solution_hydrogens geom
_atom_sites_solution_primary direct
_atom_sites_solution_secondary difmap
_audit_creation_method SHELXL-97
_cell_angle_alpha 90.00
_cell_angle_beta 105.6720(10)
_cell_angle_gamma 90.00
_cell_formula_units_Z 4
_cell_length_a 23.667(5)
_cell_length_b 4.83640(10)
_cell_length_c 24.1941(5)
_cell_measurement_reflns_used 2898
_cell_measurement_temperature 298(2)
_cell_measurement_theta_max 25.93
_cell_measurement_theta_min 2.82
_cell_volume 2666.4(6)
_computing_cell_refinement SMART
_computing_data_collection 'SMART (Bruker, 2000)'
_computing_data_reduction 'SAINT (Bruker, 2000)'
_computing_molecular_graphics SHELXTL
_computing_publication_material SHELXTL
_computing_structure_refinement SHELXTL
_computing_structure_solution 'SHELXTL (Bruker, 2000)'
_diffrn_ambient_temperature 298(2)
_diffrn_measured_fraction_theta_full 0.997
_diffrn_measured_fraction_theta_max 0.997
_diffrn_measurement_device_type 'CCD area detector'
_diffrn_measurement_method 'phi and omega scans'
_diffrn_radiation_monochromator graphite
_diffrn_radiation_source 'fine-focus sealed tube'
_diffrn_radiation_type MoK\a
_diffrn_radiation_wavelength 0.71073
_diffrn_reflns_av_R_equivalents 0.0374
_diffrn_reflns_av_sigmaI/netI 0.0363
_diffrn_reflns_limit_h_max 28
_diffrn_reflns_limit_h_min -28
_diffrn_reflns_limit_k_max 5
_diffrn_reflns_limit_k_min -5
_diffrn_reflns_limit_l_max 29
_diffrn_reflns_limit_l_min -27
_diffrn_reflns_number 9692
_diffrn_reflns_theta_full 26.00
_diffrn_reflns_theta_max 26.00
_diffrn_reflns_theta_min 1.75
_exptl_absorpt_coefficient_mu 6.946
_exptl_absorpt_correction_T_max 0.4222
_exptl_absorpt_correction_T_min 0.1888
_exptl_absorpt_correction_type multi-scan
_exptl_absorpt_process_details 'SADABS; Bruker, 2000'
_exptl_crystal_colour yellow
_exptl_crystal_density_diffrn 1.997
_exptl_crystal_density_method 'not measured'
_exptl_crystal_description needle
_exptl_crystal_F_000 1552
_exptl_crystal_size_max 0.36
_exptl_crystal_size_mid 0.26
_exptl_crystal_size_min 0.15
_refine_diff_density_max 0.464
_refine_diff_density_min -0.392
_refine_diff_density_rms 0.091
_refine_ls_extinction_method none
_refine_ls_goodness_of_fit_ref 1.018
_refine_ls_hydrogen_treatment constr
_refine_ls_matrix_type full
_refine_ls_number_parameters 168
_refine_ls_number_reflns 2598
_refine_ls_number_restraints 0
_refine_ls_restrained_S_all 1.018
_refine_ls_R_factor_all 0.0417
_refine_ls_R_factor_gt 0.0313
_refine_ls_shift/su_max 0.000
_refine_ls_shift/su_mean 0.000
_refine_ls_structure_factor_coef Fsqd
_refine_ls_weighting_details 'calc w=1/[\s^2^(Fo^2^)+(0.0385P)^2^+0.8429P] where P=(Fo^2^+2Fc^2^)/3'
_refine_ls_weighting_scheme calc
_refine_ls_wR_factor_gt 0.0704
_refine_ls_wR_factor_ref 0.0738
_reflns_number_gt 2152
_reflns_number_total 2598
_reflns_threshold_expression >2sigma(I)
_cod_data_source_file 1267-2996.cff
_cod_data_source_block complex-006
_cod_depositor_comments
;
The following automatic conversions were performed:
'_symmetry_cell_setting' value 'Monoclinic' changed to 'monoclinic'
according to '/home/saulius/struct/CIF-dictionaries/cif_core.dic'
dictionary named 'cif_core.dic' version 2.4.1 from 2010-06-29.

Automatic conversion script
Id: cif_fix_enum 1555 2011-01-17 13:19:09Z saulius 
;
_cod_original_cell_volume 2666.3(6)
_cod_original_sg_symbol_H-M C2/c
_cod_database_code 8102717

loop_
_symmetry_equiv_pos_as_xyz
'x, y, z'
'-x, y, -z+1/2'
'x+1/2, y+1/2, z'
'-x+1/2, y+1/2, -z+1/2'
'-x, -y, -z'
'x, -y, z-1/2'
'-x+1/2, -y+1/2, -z'
'x+1/2, -y+1/2, z-1/2'

loop_
_atom_site_label
_atom_site_type_symbol
_atom_site_fract_x
_atom_site_fract_y
_atom_site_fract_z
_atom_site_U_iso_or_equiv
_atom_site_adp_type
_atom_site_occupancy
_atom_site_symmetry_multiplicity
_atom_site_calc_flag
_atom_site_refinement_flags
_atom_site_disorder_assembly
_atom_site_disorder_group
Zn1 Zn 0.0000 0.98762(11) 0.2500 0.03240(15) Uani 1 2 d S . .
Br1 Br 0.065441(16) 1.45315(7) 0.098916(15) 0.04165(12) Uani 1 1 d . . .
Br2 Br 0.258106(15) 0.72759(8) 0.145350(17) 0.04756(14) Uani 1 1 d . . .
C1 C 0.09067(13) 1.0768(6) 0.19374(13) 0.0295(7) Uani 1 1 d . . .
C2 C 0.11087(14) 1.1802(6) 0.14732(13) 0.0301(7) Uani 1 1 d . . .
C3 C 0.16025(13) 1.0851(7) 0.13416(14) 0.0325(8) Uani 1 1 d . . .
H3 H 0.1715 1.1583 0.1032 0.039 Uiso 1 1 calc R . .
C4 C 0.19312(13) 0.8795(7) 0.16740(14) 0.0333(7) Uani 1 1 d . . .
C5 C 0.17716(14) 0.7732(7) 0.21316(14) 0.0352(8) Uani 1 1 d . . .
H5 H 0.2001 0.6365 0.2355 0.042 Uiso 1 1 calc R . .
C6 C 0.12656(13) 0.8678(7) 0.22697(13) 0.0308(7) Uani 1 1 d . . .
C7 C 0.11430(14) 0.7377(7) 0.27604(14) 0.0324(7) Uani 1 1 d . . .
H7 H 0.1428 0.6154 0.2963 0.039 Uiso 1 1 calc R . .
C8 C 0.07043(15) 0.6198(7) 0.34896(13) 0.0350(8) Uani 1 1 d . . .
H8A H 0.0941 0.4540 0.3517 0.042 Uiso 1 1 calc R . .
H8B H 0.0308 0.5643 0.3483 0.042 Uiso 1 1 calc R . .
C9 C 0.09545(14) 0.8019(6) 0.40091(13) 0.0323(7) Uani 1 1 d . . .
C10 C 0.05905(17) 0.9645(7) 0.42353(15) 0.0441(9) Uani 1 1 d . . .
H10 H 0.0187 0.9564 0.4076 0.053 Uiso 1 1 calc R . .
C11 C 0.08171(19) 1.1379(9) 0.46917(17) 0.0572(11) Uani 1 1 d . . .
H11 H 0.0566 1.2444 0.4841 0.069 Uiso 1 1 calc R . .
C12 C 0.1413(2) 1.1542(8) 0.49270(17) 0.0545(10) Uani 1 1 d . . .
H12 H 0.1567 1.2735 0.5232 0.065 Uiso 1 1 calc R . .
C13 C 0.17827(19) 0.9927(9) 0.47087(18) 0.0587(11) Uani 1 1 d . . .
H13 H 0.2187 1.0018 0.4868 0.070 Uiso 1 1 calc R . .
C14 C 0.15509(16) 0.8170(8) 0.42522(16) 0.0480(9) Uani 1 1 d . . .
H14 H 0.1801 0.7076 0.4108 0.058 Uiso 1 1 calc R . .
N1 N 0.06950(11) 0.7678(5) 0.29552(11) 0.0301(6) Uani 1 1 d . . .
O1 O 0.04251(9) 1.1720(5) 0.20280(9) 0.0355(5) Uani 1 1 d . . .

loop_
_atom_site_aniso_label
_atom_site_aniso_U_11
_atom_site_aniso_U_22
_atom_site_aniso_U_33
_atom_site_aniso_U_23
_atom_site_aniso_U_13
_atom_site_aniso_U_12
Zn1 0.0295(3) 0.0425(3) 0.0275(3) 0.000 0.0115(2) 0.000
Br1 0.0481(2) 0.0414(2) 0.0380(2) 0.01001(16) 0.01613(17) 0.00110(16)
Br2 0.0338(2) 0.0639(3) 0.0504(3) -0.00447(19) 0.02067(17) 0.00185(16)
C1 0.0286(17) 0.0329(18) 0.0277(18) -0.0050(14) 0.0088(14) -0.0051(13)
C2 0.0349(17) 0.0292(17) 0.0248(17) -0.0004(13) 0.0061(14) -0.0044(14)
C3 0.0342(18) 0.041(2) 0.0272(18) -0.0029(14) 0.0160(15) -0.0100(15)
C4 0.0264(16) 0.0394(19) 0.0361(19) -0.0082(15) 0.0119(14) -0.0027(14)
C5 0.0286(17) 0.046(2) 0.0306(19) -0.0002(15) 0.0072(14) 0.0017(14)
C6 0.0313(17) 0.0380(18) 0.0239(17) 0.0010(14) 0.0087(14) -0.0032(14)
C7 0.0318(18) 0.0384(19) 0.0247(18) 0.0014(14) 0.0040(14) 0.0036(14)
C8 0.0435(19) 0.0360(18) 0.0287(19) 0.0013(14) 0.0151(15) -0.0059(15)
C9 0.0432(19) 0.0341(18) 0.0216(17) 0.0063(13) 0.0124(14) -0.0052(15)
C10 0.046(2) 0.051(2) 0.033(2) -0.0012(17) 0.0070(17) 0.0065(17)
C11 0.071(3) 0.061(3) 0.037(2) -0.006(2) 0.010(2) 0.015(2)
C12 0.076(3) 0.051(2) 0.030(2) -0.0025(18) 0.003(2) -0.008(2)
C13 0.053(3) 0.073(3) 0.045(3) -0.001(2) 0.005(2) -0.015(2)
C14 0.042(2) 0.061(3) 0.042(2) -0.0030(19) 0.0120(18) -0.0044(18)
N1 0.0327(14) 0.0359(15) 0.0225(14) -0.0010(11) 0.0090(11) -0.0029(11)
O1 0.0344(12) 0.0413(13) 0.0364(13) 0.0065(11) 0.0189(10) 0.0060(10)

loop_
_atom_type_symbol
_atom_type_description
_atom_type_scat_dispersion_real
_atom_type_scat_dispersion_imag
_atom_type_scat_source
C C 0.0033 0.0016 'International Tables Vol C Tables 4.2.6.8 and 6.1.1.4'
H H 0.0000 0.0000 'International Tables Vol C Tables 4.2.6.8 and 6.1.1.4'
N N 0.0061 0.0033 'International Tables Vol C Tables 4.2.6.8 and 6.1.1.4'
O O 0.0106 0.0060 'International Tables Vol C Tables 4.2.6.8 and 6.1.1.4'
Zn Zn 0.2839 1.4301 'International Tables Vol C Tables 4.2.6.8 and 6.1.1.4'
Br Br -0.2901 2.4595 'International Tables Vol C Tables 4.2.6.8 and 6.1.1.4'

loop_
_geom_angle_atom_site_label_1
_geom_angle_atom_site_label_2
_geom_angle_atom_site_label_3
_geom_angle
_geom_angle_site_symmetry_1
_geom_angle_site_symmetry_3
_geom_angle_publ_flag
O1 Zn1 O1 125.02(13) . 2 ?
O1 Zn1 N1 95.05(10) . . ?
O1 Zn1 N1 113.49(10) 2 . ?
O1 Zn1 N1 113.48(10) . 2 ?
O1 Zn1 N1 95.05(10) 2 2 ?
N1 Zn1 N1 116.40(15) . 2 ?
O1 C1 C6 124.9(3) . . ?
O1 C1 C2 120.3(3) . . ?
C6 C1 C2 114.8(3) . . ?
C3 C2 C1 123.6(3) . . ?
C3 C2 Br1 117.9(2) . . ?
C1 C2 Br1 118.5(2) . . ?
C2 C3 C4 119.2(3) . . ?
C2 C3 H3 120.4 . . ?
C4 C3 H3 120.4 . . ?
C5 C4 C3 120.6(3) . . ?
C5 C4 Br2 120.2(3) . . ?
C3 C4 Br2 119.0(2) . . ?
C4 C5 C6 120.8(3) . . ?
C4 C5 H5 119.6 . . ?
C6 C5 H5 119.6 . . ?
C5 C6 C1 121.0(3) . . ?
C5 C6 C7 115.4(3) . . ?
C1 C6 C7 123.7(3) . . ?
N1 C7 C6 128.7(3) . . ?
N1 C7 H7 115.7 . . ?
C6 C7 H7 115.7 . . ?
N1 C8 C9 110.8(3) . . ?
N1 C8 H8A 109.5 . . ?
C9 C8 H8A 109.5 . . ?
N1 C8 H8B 109.5 . . ?
C9 C8 H8B 109.5 . . ?
H8A C8 H8B 108.1 . . ?
C14 C9 C10 118.5(3) . . ?
C14 C9 C8 120.7(3) . . ?
C10 C9 C8 120.8(3) . . ?
C11 C10 C9 121.0(4) . . ?
C11 C10 H10 119.5 . . ?
C9 C10 H10 119.5 . . ?
C12 C11 C10 120.1(4) . . ?
C12 C11 H11 119.9 . . ?
C10 C11 H11 119.9 . . ?
C11 C12 C13 119.7(4) . . ?
C11 C12 H12 120.2 . . ?
C13 C12 H12 120.2 . . ?
C12 C13 C14 119.8(4) . . ?
C12 C13 H13 120.1 . . ?
C14 C13 H13 120.1 . . ?
C9 C14 C13 120.9(4) . . ?
C9 C14 H14 119.6 . . ?
C13 C14 H14 119.6 . . ?
C7 N1 C8 116.8(3) . . ?
C7 N1 Zn1 119.6(2) . . ?
C8 N1 Zn1 123.5(2) . . ?
C1 O1 Zn1 123.8(2) . . ?

loop_
_geom_bond_atom_site_label_1
_geom_bond_atom_site_label_2
_geom_bond_distance
_geom_bond_site_symmetry_2
_geom_bond_publ_flag
Zn1 O1 1.932(2) . ?
Zn1 O1 1.932(2) 2 ?
Zn1 N1 2.017(3) . ?
Zn1 N1 2.017(3) 2 ?
Br1 C2 1.895(3) . ?
Br2 C4 1.906(3) . ?
C1 O1 1.302(3) . ?
C1 C6 1.421(4) . ?
C1 C2 1.425(4) . ?
C2 C3 1.371(4) . ?
C3 C4 1.379(5) . ?
C3 H3 0.9300 . ?
C4 C5 1.363(5) . ?
C5 C6 1.404(4) . ?
C5 H5 0.9300 . ?
C6 C7 1.441(4) . ?
C7 N1 1.280(4) . ?
C7 H7 0.9300 . ?
C8 N1 1.473(4) . ?
C8 C9 1.518(5) . ?
C8 H8A 0.9700 . ?
C8 H8B 0.9700 . ?
C9 C14 1.377(5) . ?
C9 C10 1.384(5) . ?
C10 C11 1.375(5) . ?
C10 H10 0.9300 . ?
C11 C12 1.374(6) . ?
C11 H11 0.9300 . ?
C12 C13 1.379(6) . ?
C12 H12 0.9300 . ?
C13 C14 1.384(5) . ?
C13 H13 0.9300 . ?
C14 H14 0.9300 . ?
